data_7033279
loop_
_publ_author_name
'Liu, Lei-Lei'
'Yu, Cai-Xia'
'Ma, Feng-Ji'
'Li, Ya-Ru'
'Han, Jing-Jing'
'Lin, Lu'
'Ma, Lu-Fang'

_publ_section_title
;
 Structural diversity and photocatalytic properties of Cd(II) coordination
 polymers constructed by a flexible V-shaped bipyridyl benzene ligand and
 dicarboxylate derivatives.
;
_journal_issue 4
_journal_name_full 'Dalton transactions (Cambridge, England : 2003)'
_journal_page_first 1636
_journal_page_last 1645
_journal_paper_doi 10.1039/c4dt03271c
_journal_volume 44
_journal_year 2015
_chemical_formula_moiety '2(C26 H20 Cd N2 O6), H0.50 O0.25'
_chemical_formula_sum 'C52 H40.5 Cd2 N4 O12.25'
_chemical_formula_weight 1142.18
_chemical_name_systematic
; 
 ? 
;
_space_group_IT_number 13
_symmetry_cell_setting monoclinic
_symmetry_space_group_name_Hall '-P 2yc'
_symmetry_space_group_name_H-M 'P 1 2/c 1'
_atom_sites_solution_hydrogens geom
_atom_sites_solution_primary direct
_atom_sites_solution_secondary difmap
_audit_creation_method SHELXL-97
_cell_angle_alpha 90.00
_cell_angle_beta 101.31(3)
_cell_angle_gamma 90.00
_cell_formula_units_Z 2
_cell_length_a 10.266(2)
_cell_length_b 13.899(3)
_cell_length_c 16.102(3)
_cell_measurement_reflns_used 5254
_cell_measurement_temperature 296(2)
_cell_measurement_theta_max 27.30
_cell_measurement_theta_min 2.50
_cell_volume 2252.9(8)
_computing_cell_refinement 'Bruker SAINT'
_computing_data_collection 'Bruker APEX2'
_computing_data_reduction 'Bruker SAINT  A '
_computing_molecular_graphics 'Bruker SHELXTL'
_computing_publication_material 'Bruker SHELXTL'
_computing_structure_refinement 'SHELXL-97 (Sheldrick, 1997)'
_computing_structure_solution 'SHELXS-97 (Sheldrick, 1990)'
_diffrn_ambient_temperature 296(2)
_diffrn_measured_fraction_theta_full 0.999
_diffrn_measured_fraction_theta_max 0.999
_diffrn_measurement_device_type 'Bruker APEX-II CCD'
_diffrn_measurement_method '\f and \w scans'
_diffrn_radiation_monochromator graphite
_diffrn_radiation_source 'fine-focus sealed tube'
_diffrn_radiation_type MoK\a
_diffrn_radiation_wavelength 0.71073
_diffrn_reflns_av_R_equivalents 0.0325
_diffrn_reflns_av_sigmaI/netI 0.0296
_diffrn_reflns_limit_h_max 12
_diffrn_reflns_limit_h_min -11
_diffrn_reflns_limit_k_max 16
_diffrn_reflns_limit_k_min -14
_diffrn_reflns_limit_l_max 19
_diffrn_reflns_limit_l_min -19
_diffrn_reflns_number 15447
_diffrn_reflns_theta_full 25.00
_diffrn_reflns_theta_max 25.00
_diffrn_reflns_theta_min 1.95
_diffrn_standards_number 0
_exptl_absorpt_coefficient_mu 1.017
_exptl_absorpt_correction_T_max 0.8224
_exptl_absorpt_correction_T_min 0.6575
_exptl_absorpt_correction_type multi-scan
_exptl_absorpt_process_details sadabs
_exptl_crystal_colour colourless
_exptl_crystal_density_diffrn 1.684
_exptl_crystal_density_method 'not measured'
_exptl_crystal_description rod
_exptl_crystal_F_000 1149
_exptl_crystal_size_max 0.45
_exptl_crystal_size_mid 0.35
_exptl_crystal_size_min 0.20
_refine_diff_density_max 0.388
_refine_diff_density_min -0.301
_refine_diff_density_rms 0.067
_refine_ls_extinction_method none
_refine_ls_goodness_of_fit_ref 1.055
_refine_ls_hydrogen_treatment constr
_refine_ls_matrix_type full
_refine_ls_number_parameters 321
_refine_ls_number_reflns 3981
_refine_ls_number_restraints 0
_refine_ls_restrained_S_all 1.055
_refine_ls_R_factor_all 0.0355
_refine_ls_R_factor_gt 0.0263
_refine_ls_shift/su_max 0.001
_refine_ls_shift/su_mean 0.000
_refine_ls_structure_factor_coef Fsqd
_refine_ls_weighting_details 'calc w=1/[\s^2^(Fo^2^)+(0.0263P)^2^+1.3990P] where P=(Fo^2^+2Fc^2^)/3'
_refine_ls_weighting_scheme calc
_refine_ls_wR_factor_gt 0.0573
_refine_ls_wR_factor_ref 0.0645
_reflns_number_gt 3302
_reflns_number_total 3981
_reflns_threshold_expression >2sigma(I)
_cod_data_source_file c4dt03271c2.cif
_cod_data_source_block t
_cod_depositor_comments
;
The following automatic conversions were performed:

'_refine_ls_hydrogen_treatment' value 'CONSTR' changed to 'constr'
according to
/usr/data/users/saulius/crontab/automatic-downloads/rss-feeds/RSC/lib/dictionaries/cif_core.dic
dictionary named 'cif_core.dic' version 2.4.2 from 2011-04-26.

Automatic conversion script
Id: cif_fix_values 2935 2014-11-11 08:27:57Z andrius 

 Adding full bibliography for 7033276--7033280.cif.
;
_cod_original_cell_volume 2253.0(8)
_cod_original_sg_symbol_H-M 'P 2/c'
_cod_original_formula_sum 'C52 H40.50 Cd2 N4 O12.25'
_cod_database_code 7033279

loop_
_symmetry_equiv_pos_as_xyz
'x, y, z'
'-x, y, -z+1/2'
'-x, -y, -z'
'x, -y, z-1/2'

loop_
_atom_site_label
_atom_site_type_symbol
_atom_site_fract_x
_atom_site_fract_y
_atom_site_fract_z
_atom_site_U_iso_or_equiv
_atom_site_adp_type
_atom_site_occupancy
_atom_site_symmetry_multiplicity
_atom_site_calc_flag
_atom_site_refinement_flags
Cd1 Cd 0.118266(18) 0.415033(15) 0.165358(12) 0.02971(8) Uani 1 1 d .
C1 C 0.3360(3) 0.4105(2) 0.09171(18) 0.0301(6) Uani 1 1 d .
C2 C 0.4551(3) 0.39520(19) 0.05216(17) 0.0274(6) Uani 1 1 d .
C3 C 0.4391(3) 0.3655(2) -0.03102(18) 0.0335(7) Uani 1 1 d .
H3 H 0.3541 0.3582 -0.0634 0.040 Uiso 1 1 calc R
C4 C 0.5487(3) 0.3465(2) -0.06659(18) 0.0372(7) Uani 1 1 d .
H4 H 0.5373 0.3264 -0.1226 0.045 Uiso 1 1 calc R
C5 C 0.6748(3) 0.3576(2) -0.01897(17) 0.0322(6) Uani 1 1 d .
H5 H 0.7481 0.3440 -0.0429 0.039 Uiso 1 1 calc R
C6 C 0.6934(3) 0.38872(19) 0.06417(17) 0.0269(6) Uani 1 1 d .
C7 C 0.5824(3) 0.40829(19) 0.09892(17) 0.0272(6) Uani 1 1 d .
H7 H 0.5938 0.4305 0.1544 0.033 Uiso 1 1 calc R
C8 C 0.8315(3) 0.3995(2) 0.11546(17) 0.0313(7) Uani 1 1 d .
C9 C 0.2871(3) 0.2386(2) 0.25941(18) 0.0406(7) Uani 1 1 d .
H9 H 0.3411 0.2917 0.2758 0.049 Uiso 1 1 calc R
C10 C 0.3295(3) 0.1507(2) 0.29421(18) 0.0382(7) Uani 1 1 d .
C11 C 0.2523(4) 0.0718(2) 0.2659(2) 0.0545(9) Uani 1 1 d .
H11 H 0.2771 0.0107 0.2868 0.065 Uiso 1 1 calc R
C12 C 0.1374(4) 0.0849(3) 0.2059(3) 0.0626(10) Uani 1 1 d .
H12 H 0.0858 0.0321 0.1846 0.075 Uiso 1 1 calc R
C13 C 0.0996(3) 0.1763(2) 0.1777(2) 0.0485(8) Uani 1 1 d .
H13 H 0.0199 0.1845 0.1394 0.058 Uiso 1 1 calc R
C14 C 0.4545(3) 0.1459(2) 0.3611(2) 0.0453(8) Uani 1 1 d .
H14A H 0.5232 0.1853 0.3446 0.054 Uiso 1 1 calc R
H14B H 0.4375 0.1698 0.4145 0.054 Uiso 1 1 calc R
C15 C 0.6106(3) 0.0275(2) 0.42530(19) 0.0422(8) Uani 1 1 d .
C16 C 0.6936(3) 0.0945(2) 0.4726(2) 0.0441(8) Uani 1 1 d .
H16 H 0.6722 0.1596 0.4696 0.053 Uiso 1 1 calc R
C17 C 0.8084(3) 0.0625(2) 0.5243(2) 0.0437(8) Uani 1 1 d .
C18 C 0.8404(3) -0.0334(2) 0.5294(2) 0.0533(9) Uani 1 1 d .
H18 H 0.9187 -0.0541 0.5641 0.064 Uiso 1 1 calc R
C19 C 0.7561(4) -0.0985(2) 0.4830(2) 0.0558(9) Uani 1 1 d .
H19 H 0.7771 -0.1637 0.4869 0.067 Uiso 1 1 calc R
C20 C 0.6416(3) -0.0691(2) 0.4309(2) 0.0499(9) Uani 1 1 d .
H20 H 0.5850 -0.1139 0.3995 0.060 Uiso 1 1 calc R
C21 C 0.8919(4) 0.2196(2) 0.5616(2) 0.0580(10) Uani 1 1 d .
H21A H 0.8083 0.2436 0.5727 0.070 Uiso 1 1 calc R
H21B H 0.8951 0.2335 0.5030 0.070 Uiso 1 1 calc R
C22 C 1.0052(3) 0.2693(2) 0.61883(19) 0.0406(7) Uani 1 1 d .
C23 C 1.1055(3) 0.2209(3) 0.6720(2) 0.0507(9) Uani 1 1 d .
H23 H 1.1059 0.1540 0.6736 0.061 Uiso 1 1 calc R
C24 C 1.2051(3) 0.2723(3) 0.7225(2) 0.0522(9) Uani 1 1 d .
H24 H 1.2737 0.2406 0.7584 0.063 Uiso 1 1 calc R
C25 C 1.2021(3) 0.3706(2) 0.71944(19) 0.0426(8) Uani 1 1 d .
H25 H 1.2687 0.4050 0.7545 0.051 Uiso 1 1 calc R
C26 C 1.0108(3) 0.3678(2) 0.61838(18) 0.0354(7) Uani 1 1 d .
H26 H 0.9444 0.4010 0.5818 0.043 Uiso 1 1 calc R
N1 N 0.1738(2) 0.25266(18) 0.20376(15) 0.0383(6) Uani 1 1 d .
N2 N 1.1063(2) 0.41904(17) 0.66755(14) 0.0336(6) Uani 1 1 d .
O1 O 0.22263(18) 0.39865(16) 0.04688(13) 0.0417(5) Uani 1 1 d .
O2 O 0.35325(19) 0.43095(15) 0.16920(13) 0.0408(5) Uani 1 1 d .
O3 O 0.92606(18) 0.37058(18) 0.08281(13) 0.0479(6) Uani 1 1 d .
O4 O 0.8476(2) 0.43662(15) 0.18770(12) 0.0413(5) Uani 1 1 d .
O5 O 0.4962(2) 0.04910(17) 0.36974(16) 0.0616(7) Uani 1 1 d .
O6 O 0.8992(2) 0.12110(17) 0.57477(17) 0.0681(8) Uani 1 1 d .
O1W O 0.5000 0.4176(8) -0.2500 0.041(3) Uani 0.25 2 d SP
H1WA H 0.5392 0.4449 -0.2047 0.049 Uiso 0.25 1 d PR

loop_
_atom_site_aniso_label
_atom_site_aniso_U_11
_atom_site_aniso_U_22
_atom_site_aniso_U_33
_atom_site_aniso_U_23
_atom_site_aniso_U_13
_atom_site_aniso_U_12
Cd1 0.01925(11) 0.03239(14) 0.03651(12) 0.00136(9) 0.00302(8) 0.00199(9)
C1 0.0217(14) 0.0255(16) 0.0424(16) 0.0038(13) 0.0045(12) 0.0000(12)
C2 0.0224(14) 0.0209(15) 0.0382(15) 0.0039(11) 0.0041(12) -0.0005(11)
C3 0.0227(14) 0.0324(18) 0.0420(16) 0.0005(13) -0.0019(12) -0.0050(13)
C4 0.0313(16) 0.046(2) 0.0330(15) -0.0058(14) 0.0037(13) -0.0014(14)
C5 0.0263(15) 0.0335(18) 0.0375(15) -0.0001(13) 0.0081(12) 0.0024(13)
C6 0.0211(13) 0.0217(15) 0.0372(14) 0.0023(11) 0.0034(12) -0.0005(11)
C7 0.0250(14) 0.0245(15) 0.0308(13) 0.0026(12) 0.0023(11) -0.0004(12)
C8 0.0238(14) 0.0301(17) 0.0382(16) 0.0051(13) 0.0016(12) -0.0038(12)
C9 0.0372(17) 0.0352(19) 0.0447(17) -0.0049(14) -0.0034(14) -0.0004(15)
C10 0.0362(17) 0.0342(19) 0.0406(16) -0.0009(14) -0.0013(14) 0.0012(14)
C11 0.055(2) 0.032(2) 0.068(2) 0.0050(16) -0.0086(18) 0.0010(17)
C12 0.055(2) 0.038(2) 0.080(3) -0.0017(19) -0.0221(19) -0.0113(18)
C13 0.0411(19) 0.040(2) 0.056(2) -0.0005(16) -0.0119(16) -0.0016(16)
C14 0.0401(18) 0.038(2) 0.0517(19) 0.0033(15) -0.0073(15) 0.0027(15)
C15 0.0352(17) 0.037(2) 0.0484(18) 0.0004(15) -0.0060(15) 0.0024(15)
C16 0.0418(18) 0.0270(18) 0.0573(19) -0.0006(14) -0.0055(15) 0.0034(15)
C17 0.0395(18) 0.033(2) 0.0519(19) 0.0006(14) -0.0079(15) -0.0041(14)
C18 0.044(2) 0.035(2) 0.069(2) 0.0047(17) -0.0162(17) 0.0026(16)
C19 0.053(2) 0.029(2) 0.078(3) -0.0006(17) -0.0049(19) 0.0041(17)
C20 0.048(2) 0.029(2) 0.065(2) -0.0036(16) -0.0072(17) -0.0026(15)
C21 0.060(2) 0.032(2) 0.071(2) -0.0014(17) -0.0158(19) -0.0009(17)
C22 0.0405(18) 0.035(2) 0.0429(17) -0.0027(14) 0.0005(15) -0.0017(15)
C23 0.051(2) 0.036(2) 0.060(2) -0.0007(16) -0.0043(17) 0.0012(16)
C24 0.049(2) 0.045(2) 0.053(2) 0.0044(16) -0.0123(17) 0.0054(17)
C25 0.0390(18) 0.041(2) 0.0427(17) -0.0044(15) -0.0046(14) -0.0015(15)
C26 0.0314(16) 0.0348(19) 0.0376(16) -0.0007(13) 0.0007(13) 0.0019(14)
N1 0.0351(14) 0.0319(15) 0.0435(14) -0.0006(12) -0.0026(12) 0.0019(12)
N2 0.0299(13) 0.0349(15) 0.0349(12) -0.0046(11) 0.0040(11) -0.0025(11)
O1 0.0189(10) 0.0582(15) 0.0468(12) -0.0044(10) 0.0034(9) -0.0018(9)
O2 0.0262(10) 0.0533(15) 0.0434(12) -0.0029(10) 0.0079(9) -0.0007(10)
O3 0.0191(10) 0.0687(17) 0.0545(13) -0.0121(12) 0.0038(10) 0.0029(10)
O4 0.0362(12) 0.0483(14) 0.0366(11) -0.0024(10) 0.0006(9) -0.0100(10)
O5 0.0528(15) 0.0324(14) 0.0825(18) -0.0065(12) -0.0289(13) 0.0059(12)
O6 0.0615(16) 0.0316(15) 0.0914(19) 0.0026(13) -0.0335(14) -0.0053(12)
O1W 0.046(7) 0.038(7) 0.029(6) 0.000 -0.016(5) 0.000

loop_
_atom_type_symbol
_atom_type_description
_atom_type_scat_dispersion_real
_atom_type_scat_dispersion_imag
_atom_type_scat_source
C C 0.0033 0.0016 'International Tables Vol C Tables 4.2.6.8 and 6.1.1.4'
H H 0.0000 0.0000 'International Tables Vol C Tables 4.2.6.8 and 6.1.1.4'
N N 0.0061 0.0033 'International Tables Vol C Tables 4.2.6.8 and 6.1.1.4'
O O 0.0106 0.0060 'International Tables Vol C Tables 4.2.6.8 and 6.1.1.4'
Cd Cd -0.8075 1.2024 'International Tables Vol C Tables 4.2.6.8 and 6.1.1.4'

loop_
_geom_angle_atom_site_label_1
_geom_angle_atom_site_label_2
_geom_angle_atom_site_label_3
_geom_angle
_geom_angle_site_symmetry_1
_geom_angle_site_symmetry_3
O3 Cd1 N2 103.96(8) 1_455 4_465
O3 Cd1 O4 125.09(8) 1_455 2_655
N2 Cd1 O4 81.64(8) 4_465 2_655
O3 Cd1 O1 88.89(7) 1_455 .
N2 Cd1 O1 98.15(7) 4_465 .
O4 Cd1 O1 145.29(7) 2_655 .
O3 Cd1 N1 91.77(9) 1_455 .
N2 Cd1 N1 162.48(8) 4_465 .
O4 Cd1 N1 83.01(8) 2_655 .
O1 Cd1 N1 89.71(8) . .
O3 Cd1 O2 143.26(7) 1_455 .
N2 Cd1 O2 87.93(7) 4_465 .
O4 Cd1 O2 90.67(8) 2_655 .
O1 Cd1 O2 54.74(7) . .
N1 Cd1 O2 83.85(8) . .
O3 Cd1 C1 115.93(8) 1_455 .
N2 Cd1 C1 94.59(8) 4_465 .
O4 Cd1 C1 117.97(8) 2_655 .
O1 Cd1 C1 27.34(7) . .
N1 Cd1 C1 85.20(8) . .
O2 Cd1 C1 27.45(8) . .
O1 C1 O2 122.4(2) . .
O1 C1 C2 118.6(2) . .
O2 C1 C2 119.0(2) . .
O1 C1 Cd1 60.44(14) . .
O2 C1 Cd1 62.09(14) . .
C2 C1 Cd1 173.14(19) . .
C3 C2 C7 119.1(2) . .
C3 C2 C1 120.2(2) . .
C7 C2 C1 120.7(2) . .
C2 C3 C4 120.5(3) . .
C2 C3 H3 119.8 . .
C4 C3 H3 119.8 . .
C5 C4 C3 120.0(3) . .
C5 C4 H4 120.0 . .
C3 C4 H4 120.0 . .
C4 C5 C6 120.7(2) . .
C4 C5 H5 119.7 . .
C6 C5 H5 119.7 . .
C5 C6 C7 118.8(2) . .
C5 C6 C8 120.0(2) . .
C7 C6 C8 121.2(2) . .
C2 C7 C6 121.0(2) . .
C2 C7 H7 119.5 . .
C6 C7 H7 119.5 . .
O4 C8 O3 123.2(3) . .
O4 C8 C6 119.3(2) . .
O3 C8 C6 117.5(2) . .
N1 C9 C10 124.5(3) . .
N1 C9 H9 117.8 . .
C10 C9 H9 117.8 . .
C11 C10 C9 117.1(3) . .
C11 C10 C14 123.8(3) . .
C9 C10 C14 119.1(3) . .
C10 C11 C12 118.9(3) . .
C10 C11 H11 120.5 . .
C12 C11 H11 120.5 . .
C13 C12 C11 119.9(3) . .
C13 C12 H12 120.1 . .
C11 C12 H12 120.1 . .
N1 C13 C12 121.7(3) . .
N1 C13 H13 119.1 . .
C12 C13 H13 119.1 . .
O5 C14 C10 108.2(3) . .
O5 C14 H14A 110.1 . .
C10 C14 H14A 110.1 . .
O5 C14 H14B 110.1 . .
C10 C14 H14B 110.1 . .
H14A C14 H14B 108.4 . .
O5 C15 C20 114.6(3) . .
O5 C15 C16 124.8(3) . .
C20 C15 C16 120.6(3) . .
C17 C16 C15 118.4(3) . .
C17 C16 H16 120.8 . .
C15 C16 H16 120.8 . .
C18 C17 C16 121.2(3) . .
C18 C17 O6 114.4(3) . .
C16 C17 O6 124.4(3) . .
C19 C18 C17 119.4(3) . .
C19 C18 H18 120.3 . .
C17 C18 H18 120.3 . .
C20 C19 C18 120.9(3) . .
C20 C19 H19 119.6 . .
C18 C19 H19 119.6 . .
C19 C20 C15 119.5(3) . .
C19 C20 H20 120.3 . .
C15 C20 H20 120.3 . .
O6 C21 C22 110.4(3) . .
O6 C21 H21A 109.6 . .
C22 C21 H21A 109.6 . .
O6 C21 H21B 109.6 . .
C22 C21 H21B 109.6 . .
H21A C21 H21B 108.1 . .
C26 C22 C23 117.7(3) . .
C26 C22 C21 119.0(3) . .
C23 C22 C21 123.3(3) . .
C24 C23 C22 119.4(3) . .
C24 C23 H23 120.3 . .
C22 C23 H23 120.3 . .
C25 C24 C23 119.2(3) . .
C25 C24 H24 120.4 . .
C23 C24 H24 120.4 . .
N2 C25 C24 122.2(3) . .
N2 C25 H25 118.9 . .
C24 C25 H25 118.9 . .
N2 C26 C22 123.7(3) . .
N2 C26 H26 118.2 . .
C22 C26 H26 118.2 . .
C13 N1 C9 117.7(3) . .
C13 N1 Cd1 125.7(2) . .
C9 N1 Cd1 116.5(2) . .
C26 N2 C25 117.7(3) . .
C26 N2 Cd1 123.8(2) . 4_666
C25 N2 Cd1 118.5(2) . 4_666
C1 O1 Cd1 92.22(16) . .
C1 O2 Cd1 90.46(16) . .
C8 O3 Cd1 109.05(18) . 1_655
C8 O4 Cd1 148.3(2) . 2_655
C15 O5 C14 118.8(2) . .
C17 O6 C21 119.0(3) . .

loop_
_geom_bond_atom_site_label_1
_geom_bond_atom_site_label_2
_geom_bond_distance
_geom_bond_site_symmetry_2
Cd1 O3 2.239(2) 1_455
Cd1 N2 2.310(2) 4_465
Cd1 O4 2.342(2) 2_655
Cd1 O1 2.375(2) .
Cd1 N1 2.380(3) .
Cd1 O2 2.4112(19) .
Cd1 C1 2.728(3) .
C1 O1 1.254(3) .
C1 O2 1.258(3) .
C1 C2 1.501(4) .
C2 C3 1.380(4) .
C2 C7 1.387(4) .
C3 C4 1.385(4) .
C3 H3 0.9300 .
C4 C5 1.377(4) .
C4 H4 0.9300 .
C5 C6 1.384(4) .
C5 H5 0.9300 .
C6 C7 1.391(4) .
C6 C8 1.502(4) .
C7 H7 0.9300 .
C8 O4 1.253(3) .
C8 O3 1.257(3) .
C9 N1 1.337(4) .
C9 C10 1.378(4) .
C9 H9 0.9300 .
C10 C11 1.377(4) .
C10 C14 1.506(4) .
C11 C12 1.382(5) .
C11 H11 0.9300 .
C12 C13 1.379(5) .
C12 H12 0.9300 .
C13 N1 1.326(4) .
C13 H13 0.9300 .
C14 O5 1.410(4) .
C14 H14A 0.9700 .
C14 H14B 0.9700 .
C15 O5 1.363(4) .
C15 C20 1.379(5) .
C15 C16 1.386(4) .
C16 C17 1.376(4) .
C16 H16 0.9300 .
C17 C18 1.372(5) .
C17 O6 1.377(4) .
C18 C19 1.368(5) .
C18 H18 0.9300 .
C19 C20 1.366(5) .
C19 H19 0.9300 .
C20 H20 0.9300 .
C21 O6 1.385(4) .
C21 C22 1.504(4) .
C21 H21A 0.9700 .
C21 H21B 0.9700 .
C22 C26 1.370(4) .
C22 C23 1.379(4) .
C23 C24 1.375(5) .
C23 H23 0.9300 .
C24 C25 1.367(5) .
C24 H24 0.9300 .
C25 N2 1.340(4) .
C25 H25 0.9300 .
C26 N2 1.338(4) .
C26 H26 0.9300 .
N2 Cd1 2.310(2) 4_666
O3 Cd1 2.239(2) 1_655
O4 Cd1 2.342(2) 2_655
O1W H1WA 0.8501 .

loop_
_geom_hbond_atom_site_label_D
_geom_hbond_atom_site_label_H
_geom_hbond_atom_site_label_A
_geom_hbond_distance_DH
_geom_hbond_distance_HA
_geom_hbond_distance_DA
_geom_hbond_angle_DHA
_geom_hbond_site_symmetry_A
C4 H4 O1W 0.93 2.38 3.061(5) 130.1 .
C25 H25 O1W 0.93 2.40 3.071(4) 129.4 1_656
C26 H26 O1 0.93 2.42 3.241(4) 147.6 2_655

loop_
_geom_torsion_atom_site_label_1
_geom_torsion_atom_site_label_2
_geom_torsion_atom_site_label_3
_geom_torsion_atom_site_label_4
_geom_torsion
_geom_torsion_site_symmetry_1
_geom_torsion_site_symmetry_4
O3 Cd1 C1 O1 9.08(19) 1_455 .
N2 Cd1 C1 O1 -98.87(17) 4_465 .
O4 Cd1 C1 O1 178.17(15) 2_655 .
N1 Cd1 C1 O1 98.71(17) . .
O2 Cd1 C1 O1 -175.4(3) . .
O3 Cd1 C1 O2 -175.53(16) 1_455 .
N2 Cd1 C1 O2 76.52(17) 4_465 .
O4 Cd1 C1 O2 -6.44(19) 2_655 .
O1 Cd1 C1 O2 175.4(3) . .
N1 Cd1 C1 O2 -85.90(17) . .
O3 Cd1 C1 C2 -74.5(17) 1_455 .
N2 Cd1 C1 C2 177.5(17) 4_465 .
O4 Cd1 C1 C2 94.6(17) 2_655 .
O1 Cd1 C1 C2 -83.6(17) . .
N1 Cd1 C1 C2 15.1(17) . .
O2 Cd1 C1 C2 101.0(17) . .
O1 C1 C2 C3 -2.2(4) . .
O2 C1 C2 C3 175.0(3) . .
Cd1 C1 C2 C3 77.7(17) . .
O1 C1 C2 C7 179.4(3) . .
O2 C1 C2 C7 -3.4(4) . .
Cd1 C1 C2 C7 -100.8(16) . .
C7 C2 C3 C4 1.7(4) . .
C1 C2 C3 C4 -176.7(3) . .
C2 C3 C4 C5 -0.2(5) . .
C3 C4 C5 C6 -0.8(5) . .
C4 C5 C6 C7 0.3(4) . .
C4 C5 C6 C8 179.4(3) . .
C3 C2 C7 C6 -2.3(4) . .
C1 C2 C7 C6 176.2(2) . .
C5 C6 C7 C2 1.3(4) . .
C8 C6 C7 C2 -177.9(2) . .
C5 C6 C8 O4 173.0(3) . .
C7 C6 C8 O4 -7.8(4) . .
C5 C6 C8 O3 -6.7(4) . .
C7 C6 C8 O3 172.4(3) . .
N1 C9 C10 C11 3.5(5) . .
N1 C9 C10 C14 -175.6(3) . .
C9 C10 C11 C12 -0.8(5) . .
C14 C10 C11 C12 178.2(3) . .
C10 C11 C12 C13 -2.2(6) . .
C11 C12 C13 N1 3.1(6) . .
C11 C10 C14 O5 16.7(4) . .
C9 C10 C14 O5 -164.3(3) . .
O5 C15 C16 C17 -177.9(3) . .
C20 C15 C16 C17 0.9(5) . .
C15 C16 C17 C18 -0.2(5) . .
C15 C16 C17 O6 -179.8(3) . .
C16 C17 C18 C19 -0.7(5) . .
O6 C17 C18 C19 178.9(3) . .
C17 C18 C19 C20 0.8(6) . .
C18 C19 C20 C15 -0.1(6) . .
O5 C15 C20 C19 178.2(3) . .
C16 C15 C20 C19 -0.8(5) . .
O6 C21 C22 C26 -176.3(3) . .
O6 C21 C22 C23 4.1(5) . .
C26 C22 C23 C24 0.7(5) . .
C21 C22 C23 C24 -179.7(3) . .
C22 C23 C24 C25 0.4(5) . .
C23 C24 C25 N2 -1.2(5) . .
C23 C22 C26 N2 -1.3(4) . .
C21 C22 C26 N2 179.1(3) . .
C12 C13 N1 C9 -0.6(5) . .
C12 C13 N1 Cd1 -177.4(3) . .
C10 C9 N1 C13 -2.8(4) . .
C10 C9 N1 Cd1 174.3(2) . .
O3 Cd1 N1 C13 -0.7(3) 1_455 .
N2 Cd1 N1 C13 153.4(3) 4_465 .
O4 Cd1 N1 C13 124.5(3) 2_655 .
O1 Cd1 N1 C13 -89.5(3) . .
O2 Cd1 N1 C13 -144.1(3) . .
C1 Cd1 N1 C13 -116.5(3) . .
O3 Cd1 N1 C9 -177.5(2) 1_455 .
N2 Cd1 N1 C9 -23.5(4) 4_465 .
O4 Cd1 N1 C9 -52.4(2) 2_655 .
O1 Cd1 N1 C9 93.6(2) . .
O2 Cd1 N1 C9 39.0(2) . .
C1 Cd1 N1 C9 66.6(2) . .
C22 C26 N2 C25 0.6(4) . .
C22 C26 N2 Cd1 178.9(2) . 4_666
C24 C25 N2 C26 0.7(4) . .
C24 C25 N2 Cd1 -177.7(2) . 4_666
O2 C1 O1 Cd1 -4.8(3) . .
C2 C1 O1 Cd1 172.2(2) . .
O3 Cd1 O1 C1 -171.84(18) 1_455 .
N2 Cd1 O1 C1 84.22(17) 4_465 .
O4 Cd1 O1 C1 -2.8(2) 2_655 .
N1 Cd1 O1 C1 -80.06(17) . .
O2 Cd1 O1 C1 2.61(16) . .
O1 C1 O2 Cd1 4.8(3) . .
C2 C1 O2 Cd1 -172.3(2) . .
O3 Cd1 O2 C1 6.7(2) 1_455 .
N2 Cd1 O2 C1 -104.08(17) 4_465 .
O4 Cd1 O2 C1 174.31(17) 2_655 .
O1 Cd1 O2 C1 -2.60(16) . .
N1 Cd1 O2 C1 91.42(17) . .
O4 C8 O3 Cd1 -7.8(4) . 1_655
C6 C8 O3 Cd1 171.98(18) . 1_655
O3 C8 O4 Cd1 -82.3(4) . 2_655
C6 C8 O4 Cd1 98.0(4) . 2_655
C20 C15 O5 C14 178.5(3) . .
C16 C15 O5 C14 -2.6(5) . .
C10 C14 O5 C15 178.0(3) . .
C18 C17 O6 C21 166.5(3) . .
C16 C17 O6 C21 -13.9(5) . .
C22 C21 O6 C17 -176.0(3) . .
